data_1504298
loop_
_publ_author_name
'Yi, Chenyi'
'Liu, Shi-Xia'
'Neels, Antonia'
'Renaud, Philippe'
'Decurtins, Silvio'

_publ_section_title
;
 Preparation of zwitterionic hydroquinone-fused [1,4]oxazinium derivatives
 via a photoinduced intramolecular dehydrogenative-coupling reaction.
;
_journal_issue 23
_journal_name_full 'Organic letters'
_journal_page_first 5530
_journal_page_last 5533
_journal_paper_doi 10.1021/ol902355b
_journal_volume 11
_journal_year 2009
_chemical_formula_sum 'C14 H12 N4 O4'
_chemical_formula_weight 300.28
_chemical_name_systematic
; 
 ? 
;
_space_group_IT_number 2
_symmetry_cell_setting triclinic
_symmetry_space_group_name_Hall '-P 1'
_symmetry_space_group_name_H-M 'P -1'
_atom_sites_solution_hydrogens geom
_atom_sites_solution_primary direct
_atom_sites_solution_secondary difmap
_audit_creation_method SHELXL-97
_cell_angle_alpha 94.192(17)
_cell_angle_beta 104.400(17)
_cell_angle_gamma 104.893(18)
_cell_formula_units_Z 2
_cell_length_a 8.0209(18)
_cell_length_b 8.5834(19)
_cell_length_c 10.689(2)
_cell_measurement_reflns_used 3294
_cell_measurement_temperature 173(2)
_cell_measurement_theta_max 25.50
_cell_measurement_theta_min 1.98
_cell_volume 681.4(3)
_computing_cell_refinement 'STOE X-AREA'
_computing_data_collection 'STOE X-AREA'
_computing_data_reduction 'STOE X-RED'
_computing_structure_refinement 'SHELXL-97 (Sheldrick, 1997)'
_computing_structure_solution 'SHELXS-97 (Sheldrick, 1990)'
_diffrn_ambient_temperature 173(2)
_diffrn_detector_area_resol_mean 6.67
_diffrn_measured_fraction_theta_full 0.978
_diffrn_measured_fraction_theta_max 0.978
_diffrn_measurement_device_type 'STOE IPDS 2'
_diffrn_measurement_method 'rotation method'
_diffrn_radiation_monochromator graphite
_diffrn_radiation_source 'fine-focus sealed tube'
_diffrn_radiation_type MoK\a
_diffrn_radiation_wavelength 0.71073
_diffrn_reflns_av_R_equivalents 0.0389
_diffrn_reflns_av_sigmaI/netI 0.0620
_diffrn_reflns_limit_h_max 9
_diffrn_reflns_limit_h_min -9
_diffrn_reflns_limit_k_max 10
_diffrn_reflns_limit_k_min -10
_diffrn_reflns_limit_l_max 12
_diffrn_reflns_limit_l_min -12
_diffrn_reflns_number 5368
_diffrn_reflns_theta_full 25.14
_diffrn_reflns_theta_max 25.14
_diffrn_reflns_theta_min 1.99
_exptl_absorpt_coefficient_mu 0.111
_exptl_absorpt_correction_type none
_exptl_crystal_colour yellow
_exptl_crystal_density_diffrn 1.463
_exptl_crystal_density_method 'not measured'
_exptl_crystal_description block
_exptl_crystal_F_000 312
_exptl_crystal_size_max 0.30
_exptl_crystal_size_mid 0.30
_exptl_crystal_size_min 0.25
_refine_diff_density_max 0.155
_refine_diff_density_min -0.246
_refine_diff_density_rms 0.043
_refine_ls_extinction_method none
_refine_ls_goodness_of_fit_ref 0.864
_refine_ls_hydrogen_treatment mixed
_refine_ls_matrix_type full
_refine_ls_number_parameters 206
_refine_ls_number_reflns 2380
_refine_ls_number_restraints 0
_refine_ls_restrained_S_all 0.864
_refine_ls_R_factor_all 0.0700
_refine_ls_R_factor_gt 0.0388
_refine_ls_shift/su_max 0.000
_refine_ls_shift/su_mean 0.000
_refine_ls_structure_factor_coef Fsqd
_refine_ls_weighting_details 'calc w=1/[\s^2^(Fo^2^)+(0.0495P)^2^] where P=(Fo^2^+2Fc^2^)/3'
_refine_ls_weighting_scheme calc
_refine_ls_wR_factor_gt 0.0827
_refine_ls_wR_factor_ref 0.0896
_reflns_number_gt 1533
_reflns_number_total 2380
_reflns_threshold_expression >2sigma(I)
_cod_data_source_file ol902355b_si_002.cif
_cod_data_source_block y337
_cod_database_code 1504298

loop_
_symmetry_equiv_pos_as_xyz
'x, y, z'
'-x, -y, -z'

loop_
_atom_site_label
_atom_site_type_symbol
_atom_site_fract_x
_atom_site_fract_y
_atom_site_fract_z
_atom_site_U_iso_or_equiv
_atom_site_adp_type
_atom_site_occupancy
_atom_site_symmetry_multiplicity
_atom_site_calc_flag
_atom_site_refinement_flags
C1 C 0.3327(3) 0.0941(2) 0.92520(18) 0.0269(5) Uani 1 1 d .
C2 C 0.2186(3) -0.0278(2) 0.96991(18) 0.0262(5) Uani 1 1 d .
C3 C 0.2367(3) -0.0120(2) 1.10265(19) 0.0264(5) Uani 1 1 d .
C4 C 0.3646(3) 0.1214(2) 1.18986(18) 0.0274(5) Uani 1 1 d .
C5 C 0.4831(3) 0.2448(2) 1.14721(18) 0.0278(5) Uani 1 1 d .
C6 C 0.4596(2) 0.2233(2) 1.00985(18) 0.0257(5) Uani 1 1 d .
C7 C 0.7345(3) 0.4548(2) 1.0083(2) 0.0294(5) Uani 1 1 d .
H7 H 0.7942 0.4861 1.0988 0.035 Uiso 1 1 calc R
C8 C 0.7900(3) 0.5177(3) 0.9093(2) 0.0319(5) Uani 1 1 d .
H8 H 0.8960 0.6032 0.9173 0.038 Uiso 1 1 calc R
C9 C 0.5339(3) 0.3279(2) 0.82250(19) 0.0279(5) Uani 1 1 d .
C10 C 0.3617(3) 0.2199(3) 0.73839(19) 0.0329(5) Uani 1 1 d .
H10A H 0.2663 0.2750 0.7322 0.040 Uiso 1 1 calc R
H10B H 0.3724 0.1944 0.6494 0.040 Uiso 1 1 calc R
C11 C 0.1210(3) -0.1339(3) 1.15286(19) 0.0294(5) Uani 1 1 d .
C12 C 0.3789(3) 0.1323(3) 1.3259(2) 0.0355(5) Uani 1 1 d .
C13 C 0.6737(3) 0.4691(3) 0.66294(19) 0.0388(6) Uani 1 1 d .
H13A H 0.6369 0.3659 0.6041 0.058 Uiso 1 1 calc R
H13B H 0.7967 0.5289 0.6659 0.058 Uiso 1 1 calc R
H13C H 0.5927 0.5347 0.6310 0.058 Uiso 1 1 calc R
C14 C 0.0820(4) -0.2282(4) 0.5454(2) 0.0622(8) Uani 1 1 d .
H14A H -0.0067 -0.1665 0.5346 0.093 Uiso 1 1 calc R
H14B H 0.0423 -0.3194 0.4740 0.093 Uiso 1 1 calc R
H14C H 0.1982 -0.1565 0.5440 0.093 Uiso 1 1 calc R
N1 N 0.5733(2) 0.33537(19) 0.95279(15) 0.0256(4) Uani 1 1 d .
N2 N 0.6660(2) 0.4362(2) 0.79414(15) 0.0287(4) Uani 1 1 d .
N3 N 0.0330(3) -0.2308(2) 1.19594(17) 0.0382(5) Uani 1 1 d .
N4 N 0.3886(3) 0.1411(3) 1.43539(19) 0.0551(6) Uani 1 1 d .
O1 O 0.31578(18) 0.07229(16) 0.79310(12) 0.0305(4) Uani 1 1 d .
O2 O 0.09168(18) -0.15590(17) 0.88962(13) 0.0327(4) Uani 1 1 d .
H1O H 0.106(4) -0.176(3) 0.805(3) 0.064(8) Uiso 1 1 d .
O3 O 0.60218(19) 0.36701(17) 1.22557(13) 0.0335(4) Uani 1 1 d .
O4 O 0.0999(2) -0.28968(19) 0.66778(13) 0.0398(4) Uani 1 1 d .
H4O H 0.1917 -0.3228 0.6855 0.060 Uiso 1 1 calc R

loop_
_atom_site_aniso_label
_atom_site_aniso_U_11
_atom_site_aniso_U_22
_atom_site_aniso_U_33
_atom_site_aniso_U_23
_atom_site_aniso_U_13
_atom_site_aniso_U_12
C1 0.0280(11) 0.0303(12) 0.0247(10) 0.0053(9) 0.0097(9) 0.0094(9)
C2 0.0238(10) 0.0240(11) 0.0302(11) 0.0029(9) 0.0087(9) 0.0049(9)
C3 0.0260(11) 0.0248(11) 0.0320(11) 0.0088(9) 0.0134(9) 0.0068(9)
C4 0.0276(11) 0.0293(11) 0.0275(10) 0.0065(9) 0.0103(9) 0.0090(9)
C5 0.0267(11) 0.0269(11) 0.0301(11) 0.0025(9) 0.0090(9) 0.0077(9)
C6 0.0228(10) 0.0268(11) 0.0295(10) 0.0066(9) 0.0106(9) 0.0066(9)
C7 0.0232(11) 0.0276(12) 0.0337(11) 0.0014(10) 0.0059(9) 0.0036(9)
C8 0.0258(11) 0.0285(12) 0.0385(12) 0.0051(10) 0.0100(9) 0.0016(9)
C9 0.0256(11) 0.0286(12) 0.0298(11) 0.0062(9) 0.0100(9) 0.0057(9)
C10 0.0331(12) 0.0353(12) 0.0278(11) 0.0069(9) 0.0100(9) 0.0034(10)
C11 0.0296(11) 0.0315(12) 0.0282(11) 0.0035(10) 0.0100(9) 0.0091(10)
C12 0.0364(13) 0.0342(13) 0.0334(13) 0.0042(10) 0.0127(10) 0.0030(10)
C13 0.0385(13) 0.0421(14) 0.0338(12) 0.0079(11) 0.0144(10) 0.0029(11)
C14 0.0653(19) 0.088(2) 0.0375(14) 0.0160(14) 0.0141(13) 0.0273(17)
N1 0.0232(9) 0.0254(9) 0.0284(9) 0.0058(7) 0.0097(7) 0.0044(7)
N2 0.0262(9) 0.0289(10) 0.0315(9) 0.0068(8) 0.0108(7) 0.0051(8)
N3 0.0399(11) 0.0374(11) 0.0357(10) 0.0058(9) 0.0147(9) 0.0039(9)
N4 0.0671(15) 0.0547(14) 0.0346(12) 0.0025(10) 0.0180(10) -0.0004(11)
O1 0.0324(8) 0.0290(8) 0.0274(7) 0.0040(6) 0.0114(6) 0.0013(6)
O2 0.0324(8) 0.0306(9) 0.0297(8) -0.0002(7) 0.0121(7) -0.0027(7)
O3 0.0303(8) 0.0324(9) 0.0322(7) -0.0011(7) 0.0072(6) 0.0026(7)
O4 0.0353(9) 0.0479(10) 0.0342(8) 0.0022(7) 0.0109(7) 0.0081(7)

loop_
_atom_type_symbol
_atom_type_description
_atom_type_scat_dispersion_real
_atom_type_scat_dispersion_imag
_atom_type_scat_source
C C 0.0033 0.0016 'International Tables Vol C Tables 4.2.6.8 and 6.1.1.4'
H H 0.0000 0.0000 'International Tables Vol C Tables 4.2.6.8 and 6.1.1.4'
N N 0.0061 0.0033 'International Tables Vol C Tables 4.2.6.8 and 6.1.1.4'
O O 0.0106 0.0060 'International Tables Vol C Tables 4.2.6.8 and 6.1.1.4'

loop_
_geom_angle_atom_site_label_1
_geom_angle_atom_site_label_2
_geom_angle_atom_site_label_3
_geom_angle
C6 C1 O1 122.48(18)
C6 C1 C2 121.55(17)
O1 C1 C2 115.90(17)
O2 C2 C3 119.61(18)
O2 C2 C1 123.19(17)
C3 C2 C1 117.19(18)
C2 C3 C4 121.61(19)
C2 C3 C11 119.08(18)
C4 C3 C11 119.31(17)
C3 C4 C5 122.21(17)
C3 C4 C12 119.64(19)
C5 C4 C12 118.14(18)
O3 C5 C4 123.16(17)
O3 C5 C6 122.69(18)
C4 C5 C6 114.15(17)
C1 C6 C5 123.28(18)
C1 C6 N1 116.12(16)
C5 C6 N1 120.58(17)
C8 C7 N1 106.66(18)
C8 C7 H7 126.7
N1 C7 H7 126.7
C7 C8 N2 107.94(18)
C7 C8 H8 126.0
N2 C8 H8 126.0
N2 C9 N1 108.16(17)
N2 C9 C10 131.29(18)
N1 C9 C10 120.41(18)
O1 C10 C9 109.16(16)
O1 C10 H10A 109.8
C9 C10 H10A 109.8
O1 C10 H10B 109.8
C9 C10 H10B 109.8
H10A C10 H10B 108.3
N3 C11 C3 178.0(2)
N4 C12 C4 179.3(2)
N2 C13 H13A 109.5
N2 C13 H13B 109.5
H13A C13 H13B 109.5
N2 C13 H13C 109.5
H13A C13 H13C 109.5
H13B C13 H13C 109.5
O4 C14 H14A 109.5
O4 C14 H14B 109.5
H14A C14 H14B 109.5
O4 C14 H14C 109.5
H14A C14 H14C 109.5
H14B C14 H14C 109.5
C9 N1 C7 108.65(17)
C9 N1 C6 119.90(16)
C7 N1 C6 131.35(16)
C9 N2 C8 108.56(16)
C9 N2 C13 125.70(17)
C8 N2 C13 125.67(17)
C1 O1 C10 114.92(15)
C2 O2 H1O 115.3(17)
C14 O4 H4O 109.5

loop_
_geom_bond_atom_site_label_1
_geom_bond_atom_site_label_2
_geom_bond_distance
C1 C6 1.378(3)
C1 O1 1.379(2)
C1 C2 1.399(3)
C2 O2 1.354(2)
C2 C3 1.383(3)
C3 C4 1.414(3)
C3 C11 1.440(3)
C4 C5 1.414(3)
C4 C12 1.424(3)
C5 O3 1.294(2)
C5 C6 1.425(3)
C6 N1 1.428(3)
C7 C8 1.343(3)
C7 N1 1.387(3)
C7 H7 0.9500
C8 N2 1.379(3)
C8 H8 0.9500
C9 N2 1.332(3)
C9 N1 1.342(2)
C9 C10 1.476(3)
C10 O1 1.434(3)
C10 H10A 0.9900
C10 H10B 0.9900
C11 N3 1.148(3)
C12 N4 1.149(3)
C13 N2 1.464(3)
C13 H13A 0.9800
C13 H13B 0.9800
C13 H13C 0.9800
C14 O4 1.434(3)
C14 H14A 0.9800
C14 H14B 0.9800
C14 H14C 0.9800
O2 H1O 0.94(3)
O4 H4O 0.8400

loop_
_geom_torsion_atom_site_label_1
_geom_torsion_atom_site_label_2
_geom_torsion_atom_site_label_3
_geom_torsion_atom_site_label_4
_geom_torsion
C6 C1 C2 O2 179.58(18)
O1 C1 C2 O2 -3.4(3)
C6 C1 C2 C3 0.9(3)
O1 C1 C2 C3 177.88(17)
O2 C2 C3 C4 -178.66(18)
C1 C2 C3 C4 0.1(3)
O2 C2 C3 C11 0.8(3)
C1 C2 C3 C11 179.51(18)
C2 C3 C4 C5 -1.0(3)
C11 C3 C4 C5 179.58(19)
C2 C3 C4 C12 -179.77(19)
C11 C3 C4 C12 0.8(3)
C3 C4 C5 O3 -179.33(19)
C12 C4 C5 O3 -0.5(3)
C3 C4 C5 C6 0.9(3)
C12 C4 C5 C6 179.66(19)
O1 C1 C6 C5 -177.80(18)
C2 C1 C6 C5 -1.0(3)
O1 C1 C6 N1 0.4(3)
C2 C1 C6 N1 177.19(17)
O3 C5 C6 C1 -179.70(19)
C4 C5 C6 C1 0.1(3)
O3 C5 C6 N1 2.2(3)
C4 C5 C6 N1 -178.01(18)
N1 C7 C8 N2 -0.9(2)
N2 C9 C10 O1 147.9(2)
N1 C9 C10 O1 -37.0(3)
C2 C3 C11 N3 140(6)
C4 C3 C11 N3 -40(6)
C3 C4 C12 N4 -61(21)
C5 C4 C12 N4 120(20)
N2 C9 N1 C7 1.1(2)
C10 C9 N1 C7 -175.10(18)
N2 C9 N1 C6 -175.59(16)
C10 C9 N1 C6 8.2(3)
C8 C7 N1 C9 -0.1(2)
C8 C7 N1 C6 176.07(19)
C1 C6 N1 C9 11.5(3)
C5 C6 N1 C9 -170.31(17)
C1 C6 N1 C7 -164.32(19)
C5 C6 N1 C7 13.9(3)
N1 C9 N2 C8 -1.6(2)
C10 C9 N2 C8 174.0(2)
N1 C9 N2 C13 -178.80(18)
C10 C9 N2 C13 -3.2(3)
C7 C8 N2 C9 1.6(2)
C7 C8 N2 C13 178.77(18)
C6 C1 O1 C10 -31.4(3)
C2 C1 O1 C10 151.60(17)
C9 C10 O1 C1 47.0(2)
